data_2219923
loop_
_publ_author_name
'Ng, Seik Weng'

_publ_section_title
;
 Non-merohedrally twinned hexamethylenetetramine--4-nitrophenol--water
 (1/2/1), triclinic modification
;
_journal_coeditor_code LH2700
_journal_issue 11
_journal_name_full 'Acta Crystallographica Section E'
_journal_page_first o2195
_journal_paper_doi 10.1107/S1600536808034442
_journal_volume 64
_journal_year 2008
_chemical_formula_iupac 'C6 H12 N4, 2C6 H5 N O3, H2 O'
_chemical_formula_moiety 'C6 H12 N4, 2C6 H5 N O3, H2 O'
_chemical_formula_sum 'C18 H24 N6 O7'
_chemical_formula_weight 436.43
_chemical_name_systematic
;
hexamethylenetetramine--4-nitrophenol--water (1/2/1)
;
_space_group_IT_number 1
_symmetry_cell_setting triclinic
_symmetry_space_group_name_Hall 'P 1'
_symmetry_space_group_name_H-M 'P 1'
_atom_sites_solution_hydrogens geom
_atom_sites_solution_primary direct
_atom_sites_solution_secondary difmap
_audit_creation_method SHELXL-97
_cell_angle_alpha 96.7280(10)
_cell_angle_beta 92.4490(10)
_cell_angle_gamma 89.9710(10)
_cell_formula_units_Z 4
_cell_length_a 6.93250(10)
_cell_length_b 11.6867(2)
_cell_length_c 25.0826(5)
_cell_measurement_reflns_used 8939
_cell_measurement_temperature 100(2)
_cell_measurement_theta_max 28.4
_cell_measurement_theta_min 2.5
_cell_volume 2016.28(6)
_computing_cell_refinement 'SAINT (Bruker, 2007)'
_computing_data_collection 'APEX2 (Bruker, 2007)'
_computing_data_reduction 'SAINT (Bruker, 2007)'
_computing_molecular_graphics 'X-SEED (Barbour, 2001)'
_computing_publication_material 'publCIF (Westrip, 2008)'
_computing_structure_refinement 'SHELXL97 (Sheldrick, 2008)'
_computing_structure_solution 'SHELXS97 (Sheldrick, 2008)'
_diffrn_ambient_temperature 100(2)
_diffrn_measured_fraction_theta_full 0.991
_diffrn_measured_fraction_theta_max 0.991
_diffrn_measurement_device_type 'Bruker SMART APEX'
_diffrn_measurement_method \w
_diffrn_radiation_monochromator graphite
_diffrn_radiation_source 'fine-focus sealed tube'
_diffrn_radiation_type MoK\a
_diffrn_radiation_wavelength 0.71073
_diffrn_reflns_av_R_equivalents 0.0449
_diffrn_reflns_av_sigmaI/netI 0.0484
_diffrn_reflns_limit_h_max 8
_diffrn_reflns_limit_h_min -8
_diffrn_reflns_limit_k_max 15
_diffrn_reflns_limit_k_min -15
_diffrn_reflns_limit_l_max 32
_diffrn_reflns_limit_l_min -32
_diffrn_reflns_number 32727
_diffrn_reflns_theta_full 27.50
_diffrn_reflns_theta_max 27.50
_diffrn_reflns_theta_min 0.82
_diffrn_standards_decay_% 0
_diffrn_standards_interval_count 0
_diffrn_standards_interval_time 0
_diffrn_standards_number 0
_exptl_absorpt_coefficient_mu 0.112
_exptl_absorpt_correction_type none
_exptl_crystal_colour Yellow
_exptl_crystal_density_diffrn 1.438
_exptl_crystal_density_method 'not measured'
_exptl_crystal_description Plate
_exptl_crystal_F_000 920
_exptl_crystal_size_max 0.29
_exptl_crystal_size_mid 0.18
_exptl_crystal_size_min 0.03
_refine_diff_density_max 0.538
_refine_diff_density_min -0.595
_refine_ls_extinction_method none
_refine_ls_goodness_of_fit_ref 1.060
_refine_ls_hydrogen_treatment constr
_refine_ls_matrix_type full
_refine_ls_number_parameters 1118
_refine_ls_number_reflns 9162
_refine_ls_number_restraints 27
_refine_ls_restrained_S_all 1.059
_refine_ls_R_factor_all 0.0915
_refine_ls_R_factor_gt 0.0786
_refine_ls_shift/su_max 0.001
_refine_ls_shift/su_mean 0.001
_refine_ls_structure_factor_coef Fsqd
_refine_ls_weighting_details 'calc w=1/[\s^2^(Fo^2^)+(0.1474P)^2^+2.0674P] where P=(Fo^2^+2Fc^2^)/3'
_refine_ls_weighting_scheme calc
_refine_ls_wR_factor_gt 0.2160
_refine_ls_wR_factor_ref 0.2316
_reflns_number_gt 7405
_reflns_number_total 9162
_reflns_threshold_expression I>2\s(I)
_cod_data_source_file lh2700.cif
_cod_data_source_block I
_cod_depositor_comments
;
The following automatic conversions were performed:
'_symmetry_cell_setting' value 'Triclinic' changed to 'triclinic'
according to '/home/saulius/struct/CIF-dictionaries/cif_core.dic'
dictionary named 'cif_core.dic' version 2.4.1 from
2010-06-29.

'_exptl_absorpt_correction_type' value 'None' changed to
'none' according to '/home/saulius/struct/CIF-dictionaries/cif_core.dic'
dictionary named 'cif_core.dic' version 2.4.1 from 2010-06-29.

Automatic conversion script
Id: cif_fix_enum 1527 2010-12-29 10:47:43Z saulius 

The following automatic conversions were performed:

'_symmetry_cell_setting' value 'Triclinic' changed to 'triclinic'
according to /home/saulius/struct/CIF-dictionaries/cif_core.dic
dictionary named 'cif_core.dic' version 2.4.1 from
2010-06-29.

'_exptl_absorpt_correction_type' value 'None' changed to
'none' according to
/home/saulius/struct/CIF-dictionaries/cif_core.dic dictionary named
'cif_core.dic' version 2.4.1 from 2010-06-29.

Automatic conversion script
Id: cif_fix_values 1715 2011-07-08 13:25:40Z adriana 
;
_cod_original_cell_volume 2016.29(6)
_cod_database_code 2219923
_cod_database_fobs_code 2219923

loop_
_symmetry_equiv_pos_as_xyz
'x, y, z'

loop_
_atom_site_type_symbol
_atom_site_label
_atom_site_fract_x
_atom_site_fract_y
_atom_site_fract_z
_atom_site_U_iso_or_equiv
_atom_site_adp_type
_atom_site_calc_flag
_atom_site_refinement_flags
_atom_site_occupancy
O O1 0.0000(8) 1.0000(4) 0.25000(18) 0.0288(11) Uani d . 1
H H1O 0.0238 0.9338 0.2349 0.043 Uiso d R 1
O O2 -0.0311(8) 1.1938(5) 0.4909(2) 0.0323(12) Uani d . 1
O O3 0.0203(9) 1.0152(5) 0.4999(2) 0.0368(13) Uani d . 1
O O4 0.1866(8) 0.5010(4) 0.24997(18) 0.0284(11) Uani d . 1
H H4O 0.1581 0.4350 0.2347 0.043 Uiso d R 1
O O5 0.2458(9) 0.5146(5) 0.5001(2) 0.0384(13) Uani d . 1
O O6 0.2985(8) 0.6929(5) 0.4906(2) 0.0366(13) Uani d . 1
O O7 0.7337(8) 0.5701(4) 0.53257(18) 0.0290(11) Uani d . 1
H H7O 0.7109 0.5113 0.5476 0.044 Uiso d R 1
O O8 0.7134(9) 0.4609(5) 0.2824(2) 0.0362(12) Uani d . 1
O O9 0.7653(8) 0.6442(5) 0.2920(2) 0.0334(12) Uani d . 1
O O10 0.5468(8) 1.0711(4) 0.53237(18) 0.0276(10) Uani d . 1
H H10O 0.5746 1.0122 0.5474 0.041 Uiso d R 1
O O11 0.4365(8) 1.1433(5) 0.2920(2) 0.0340(12) Uani d . 1
O O12 0.4867(9) 0.9602(5) 0.2824(2) 0.0380(13) Uani d . 1
O O13 -0.4576(7) 0.8156(4) -0.01168(18) 0.0230(10) Uani d . 1
H H13O -0.4352 0.7811 0.0155 0.034 Uiso d R 1
O O14 -0.3262(8) 0.6738(5) -0.25474(18) 0.0296(11) Uani d . 1
O O15 -0.2837(8) 0.5090(4) -0.2236(2) 0.0300(11) Uani d . 1
O O16 0.5311(7) 0.3152(4) -0.01184(17) 0.0203(9) Uani d . 1
H H16O 0.5524 0.2807 0.0154 0.031 Uiso d R 1
O O17 0.7228(8) 0.0100(4) -0.2232(2) 0.0300(11) Uani d . 1
O O18 0.6630(8) 0.1727(5) -0.25473(18) 0.0286(11) Uani d . 1
O O19 1.1932(7) 0.5177(4) 0.79411(17) 0.0216(9) Uani d . 1
H H19O 1.1672 0.4706 0.7668 0.032 Uiso d R 1
O O20 1.0140(8) 0.3173(4) 1.0065(2) 0.0314(11) Uani d . 1
O O21 1.0754(7) 0.4958(4) 1.03766(18) 0.0275(11) Uani d . 1
O O22 0.2051(7) 1.0164(4) 0.79460(17) 0.0211(9) Uani d . 1
H H22O 0.1847 0.9684 0.7673 0.032 Uiso d R 1
O O23 0.0583(8) 0.9965(4) 1.03681(18) 0.0280(11) Uani d . 1
O O24 0.0167(8) 0.8168(5) 1.0063(2) 0.0319(11) Uani d . 1
O O1W 0.0925(7) 0.7915(4) 0.2163(2) 0.0270(11) Uani d U 1
H H1W1 -0.0025 0.7766 0.1949 0.040 Uiso d R 1
H H1W2 0.1951 0.7732 0.2009 0.040 Uiso d R 1
O O2W 0.0751(7) 0.2933(4) 0.21581(19) 0.0262(10) Uani d U 1
H H2W1 0.1741 0.2618 0.2028 0.039 Uiso d R 1
H H2W2 -0.0222 0.2715 0.1960 0.039 Uiso d R 1
O O3W 0.6416(7) 0.3774(4) 0.5660(2) 0.0265(10) Uani d U 1
H H3W1 0.7385 0.3778 0.5872 0.040 Uiso d R 1
H H3W2 0.5411 0.3681 0.5826 0.040 Uiso d R 1
O O4W 0.6586(7) 0.8806(4) 0.56655(19) 0.0262(10) Uani d U 1
H H4W1 0.5582 0.8535 0.5776 0.039 Uiso d R 1
H H4W2 0.7536 0.8679 0.5869 0.039 Uiso d R 1
N N1 -0.2389(8) 0.6989(5) 0.1583(2) 0.0203(11) Uani d . 1
N N2 -0.4161(7) 0.6974(4) 0.07192(19) 0.0137(9) Uani d . 1
N N3 -0.4233(7) 0.5292(4) 0.1213(2) 0.0174(10) Uani d . 1
N N4 -0.5907(8) 0.7054(4) 0.1549(2) 0.0177(10) Uani d . 1
N N5 0.3858(8) 0.2002(4) 0.1548(2) 0.0186(10) Uani d . 1
N N6 0.5578(8) 0.1966(4) 0.07150(19) 0.0158(10) Uani d . 1
N N7 0.7398(7) 0.2066(4) 0.1580(2) 0.0168(10) Uani d . 1
N N8 0.5663(8) 0.0292(4) 0.1221(2) 0.0176(10) Uani d . 1
N N9 0.9764(9) 0.3147(5) 0.6242(2) 0.0215(11) Uani d . 1
N N10 1.1517(7) 0.3569(4) 0.71079(19) 0.0145(9) Uani d . 1
N N11 1.3260(8) 0.3234(4) 0.6276(2) 0.0186(11) Uani d . 1
N N12 1.1612(8) 0.1638(4) 0.6617(2) 0.0177(10) Uani d . 1
N N13 0.3488(8) 0.8184(4) 0.6275(2) 0.0182(10) Uani d . 1
N N14 0.1774(7) 0.8557(4) 0.7111(2) 0.0153(10) Uani d . 1
N N15 0.1693(8) 0.6638(4) 0.6604(2) 0.0186(10) Uani d . 1
N N16 -0.0046(7) 0.8238(4) 0.6246(2) 0.0161(10) Uani d . 1
N N17 -0.0069(8) 1.0923(5) 0.4722(2) 0.0245(12) Uani d . 1
N N18 0.2681(8) 0.5919(5) 0.4719(2) 0.0250(12) Uani d . 1
N N19 0.7411(8) 0.5523(6) 0.3108(2) 0.0266(12) Uani d . 1
N N20 0.4658(8) 1.0512(5) 0.3104(2) 0.0242(12) Uani d . 1
N N21 -0.3186(7) 0.6122(5) -0.2173(2) 0.0174(10) Uani d . 1
N N22 0.6797(7) 0.1124(5) -0.2169(2) 0.0175(10) Uani d . 1
N N23 1.0573(7) 0.4161(5) 0.9999(2) 0.0183(10) Uani d . 1
N N24 0.0513(7) 0.9164(5) 0.9994(2) 0.0172(10) Uani d . 1
C C1 -0.2423(10) 0.7362(5) 0.1042(3) 0.0207(12) Uani d . 1
H H1A -0.2354 0.8214 0.1076 0.031 Uiso calc R 1
H H1B -0.1271 0.7056 0.0855 0.031 Uiso calc R 1
C C2 -0.2474(9) 0.5718(5) 0.1523(2) 0.0174(12) Uani d . 1
H H2A -0.1323 0.5403 0.1338 0.021 Uiso calc R 1
H H2B -0.2460 0.5448 0.1883 0.021 Uiso calc R 1
C C3 -0.4100(10) 0.7455(5) 0.1854(2) 0.0212(13) Uani d . 1
H H3A -0.4046 0.8307 0.1892 0.025 Uiso calc R 1
H H3B -0.4105 0.7209 0.2219 0.025 Uiso calc R 1
C C4 -0.4255(10) 0.5694(5) 0.0684(2) 0.0182(12) Uani d . 1
H H4A -0.5450 0.5418 0.0479 0.022 Uiso calc R 1
H H4B -0.3142 0.5361 0.0486 0.022 Uiso calc R 1
C C5 -0.5887(8) 0.7429(5) 0.1016(2) 0.0155(11) Uani d . 1
H H5A -0.5872 0.8281 0.1050 0.019 Uiso calc R 1
H H5B -0.7079 0.7157 0.0808 0.019 Uiso calc R 1
C C6 -0.5935(11) 0.5792(6) 0.1499(3) 0.0252(14) Uani d . 1
H H6A -0.7134 0.5505 0.1299 0.030 Uiso calc R 1
H H6B -0.5938 0.5536 0.1861 0.030 Uiso calc R 1
C C7 0.3855(9) 0.2376(5) 0.1010(2) 0.0178(12) Uani d . 1
H H7A 0.3818 0.3228 0.1043 0.021 Uiso calc R 1
H H7B 0.2677 0.2079 0.0803 0.021 Uiso calc R 1
C C8 0.5609(9) 0.2481(5) 0.1850(2) 0.0188(12) Uani d . 1
H H8A 0.5635 0.2252 0.2218 0.023 Uiso calc R 1
H H8B 0.5568 0.3333 0.1879 0.023 Uiso calc R 1
C C9 0.3924(10) 0.0751(5) 0.1503(3) 0.0204(12) Uani d . 1
H H9A 0.2747 0.0429 0.1303 0.024 Uiso calc R 1
H H9B 0.3941 0.0500 0.1867 0.024 Uiso calc R 1
C C10 0.7320(8) 0.2417(5) 0.1038(2) 0.0165(11) Uani d . 1
H H10A 0.8488 0.2135 0.0851 0.020 Uiso calc R 1
H H10B 0.7325 0.3269 0.1064 0.020 Uiso calc R 1
C C11 0.5590(9) 0.0687(5) 0.0686(2) 0.0165(11) Uani d . 1
H H11A 0.4414 0.0373 0.0483 0.020 Uiso calc R 1
H H11B 0.6724 0.0384 0.0489 0.020 Uiso calc R 1
C C12 0.7385(9) 0.0797(5) 0.1529(3) 0.0197(12) Uani d . 1
H H12A 0.7425 0.0544 0.1893 0.024 Uiso calc R 1
H H12B 0.8559 0.0505 0.1348 0.024 Uiso calc R 1
C C13 0.9783(9) 0.3790(5) 0.6782(2) 0.0201(12) Uani d . 1
H H13A 0.9705 0.4624 0.6749 0.024 Uiso calc R 1
H H13B 0.8629 0.3573 0.6967 0.024 Uiso calc R 1
C C14 1.1467(10) 0.3480(5) 0.5971(2) 0.0207(12) Uani d . 1
H H14A 1.1409 0.4313 0.5933 0.025 Uiso calc R 1
H H14B 1.1476 0.3052 0.5606 0.025 Uiso calc R 1
C C15 0.9837(9) 0.1904(5) 0.6306(2) 0.0195(12) Uani d . 1
H H15A 0.8690 0.1688 0.6494 0.023 Uiso calc R 1
H H15B 0.9815 0.1446 0.5947 0.023 Uiso calc R 1
C C16 1.1610(9) 0.2318(5) 0.7147(2) 0.0167(11) Uani d . 1
H H16A 1.2797 0.2148 0.7357 0.020 Uiso calc R 1
H H16B 1.0489 0.2087 0.7342 0.020 Uiso calc R 1
C C17 1.3241(9) 0.3878(5) 0.6812(2) 0.0160(11) Uani d . 1
H H17A 1.3223 0.4714 0.6779 0.019 Uiso calc R 1
H H17B 1.4434 0.3711 0.7019 0.019 Uiso calc R 1
C C18 1.3299(11) 0.1996(5) 0.6329(3) 0.0256(15) Uani d . 1
H H18A 1.4504 0.1812 0.6527 0.031 Uiso calc R 1
H H18B 1.3298 0.1556 0.5966 0.031 Uiso calc R 1
C C19 0.3499(10) 0.8824(5) 0.6815(2) 0.0205(12) Uani d . 1
H H19A 0.3535 0.9660 0.6784 0.025 Uiso calc R 1
H H19B 0.4680 0.8628 0.7021 0.025 Uiso calc R 1
C C20 0.3416(10) 0.6948(5) 0.6319(3) 0.0221(13) Uani d . 1
H H20A 0.4597 0.6722 0.6516 0.026 Uiso calc R 1
H H20B 0.3385 0.6516 0.5955 0.026 Uiso calc R 1
C C21 0.1729(9) 0.8512(5) 0.5974(2) 0.0177(11) Uani d . 1
H H21A 0.1696 0.8094 0.5606 0.021 Uiso calc R 1
H H21B 0.1770 0.9348 0.5942 0.021 Uiso calc R 1
C C22 0.1745(9) 0.7298(5) 0.7137(2) 0.0178(12) Uani d . 1
H H22A 0.2909 0.7080 0.7345 0.021 Uiso calc R 1
H H22B 0.0598 0.7097 0.7330 0.021 Uiso calc R 1
C C23 0.0025(8) 0.8851(5) 0.6791(2) 0.0161(11) Uani d . 1
H H23A -0.1141 0.8656 0.6976 0.019 Uiso calc R 1
H H23B 0.0014 0.9692 0.6768 0.019 Uiso calc R 1
C C24 -0.0049(10) 0.6986(5) 0.6296(3) 0.0213(13) Uani d . 1
H H24A -0.0098 0.6549 0.5933 0.026 Uiso calc R 1
H H24B -0.1220 0.6789 0.6480 0.026 Uiso calc R 1
C C25 -0.0037(10) 1.0192(6) 0.3040(2) 0.0218(12) Uani d . 1
C C26 -0.0437(8) 1.1300(5) 0.3267(3) 0.0179(12) Uani d . 1
H H26 -0.0698 1.1889 0.3043 0.022 Uiso calc R 1
C C27 -0.0455(9) 1.1545(5) 0.3820(3) 0.0192(12) Uani d . 1
H H27 -0.0693 1.2307 0.3979 0.023 Uiso calc R 1
C C28 -0.0120(9) 1.0666(5) 0.4139(2) 0.0182(12) Uani d . 1
C C29 0.0255(9) 0.9538(5) 0.3917(2) 0.0181(12) Uani d . 1
H H29 0.0507 0.8948 0.4141 0.022 Uiso calc R 1
C C30 0.0249(9) 0.9302(5) 0.3361(3) 0.0206(12) Uani d . 1
H H30 0.0440 0.8536 0.3199 0.025 Uiso calc R 1
C C31 0.2107(10) 0.5189(6) 0.3035(2) 0.0211(12) Uani d . 1
C C32 0.1907(9) 0.4298(6) 0.3359(3) 0.0217(12) Uani d . 1
H H32 0.1646 0.3533 0.3200 0.026 Uiso calc R 1
C C33 0.2095(9) 0.4548(5) 0.3915(2) 0.0179(12) Uani d . 1
H H33 0.1926 0.3959 0.4139 0.021 Uiso calc R 1
C C34 0.2530(8) 0.5658(6) 0.4136(2) 0.0180(11) Uani d . 1
C C35 0.2770(8) 0.6543(5) 0.3821(2) 0.0161(11) Uani d . 1
H H35 0.3062 0.7303 0.3982 0.019 Uiso calc R 1
C C36 0.2579(8) 0.6301(5) 0.3268(2) 0.0167(11) Uani d . 1
H H36 0.2769 0.6894 0.3047 0.020 Uiso calc R 1
C C37 0.7389(9) 0.5622(6) 0.4788(2) 0.0193(12) Uani d . 1
C C38 0.7091(9) 0.4570(6) 0.4465(2) 0.0212(12) Uani d . 1
H H38 0.6884 0.3884 0.4624 0.025 Uiso calc R 1
C C39 0.7101(8) 0.4539(5) 0.3911(2) 0.0164(11) Uani d . 1
H H39 0.6866 0.3836 0.3686 0.020 Uiso calc R 1
C C40 0.7463(9) 0.5554(5) 0.3688(2) 0.0173(11) Uani d . 1
C C41 0.7790(9) 0.6587(6) 0.4008(3) 0.0203(12) Uani d . 1
H H41 0.8027 0.7270 0.3849 0.024 Uiso calc R 1
C C42 0.7772(8) 0.6619(5) 0.4559(3) 0.0180(12) Uani d . 1
H H42 0.8020 0.7322 0.4782 0.022 Uiso calc R 1
C C43 0.5223(10) 1.0629(6) 0.4788(2) 0.0209(12) Uani d . 1
C C44 0.4768(8) 1.1615(5) 0.4559(2) 0.0171(11) Uani d . 1
H H44 0.4584 1.2318 0.4782 0.021 Uiso calc R 1
C C45 0.4578(8) 1.1589(5) 0.4006(2) 0.0168(11) Uani d . 1
H H45 0.4295 1.2271 0.3846 0.020 Uiso calc R 1
C C46 0.4812(9) 1.0541(6) 0.3689(2) 0.0201(12) Uani d . 1
C C47 0.5250(8) 0.9543(5) 0.3906(2) 0.0179(11) Uani d . 1
H H47 0.5419 0.8843 0.3679 0.022 Uiso calc R 1
C C48 0.5443(9) 0.9572(6) 0.4463(2) 0.0214(12) Uani d . 1
H H48 0.5719 0.8887 0.4622 0.026 Uiso calc R 1
C C49 -0.4198(8) 0.7649(5) -0.0601(2) 0.0140(11) Uani d . 1
C C50 -0.4591(8) 0.8252(5) -0.1044(2) 0.0165(11) Uani d . 1
H H50 -0.5127 0.9003 -0.0989 0.020 Uiso calc R 1
C C51 -0.4212(9) 0.7776(5) -0.1559(2) 0.0173(11) Uani d . 1
H H51 -0.4445 0.8198 -0.1856 0.021 Uiso calc R 1
C C52 -0.3481(8) 0.6664(5) -0.1630(2) 0.0155(11) Uani d . 1
C C53 -0.3059(8) 0.6042(5) -0.1202(2) 0.0149(11) Uani d . 1
H H53 -0.2558 0.5283 -0.1263 0.018 Uiso calc R 1
C C54 -0.3381(8) 0.6545(5) -0.0682(2) 0.0155(11) Uani d . 1
H H54 -0.3049 0.6143 -0.0383 0.019 Uiso calc R 1
C C55 0.5742(8) 0.2650(5) -0.0603(2) 0.0143(11) Uani d . 1
C C56 0.6575(9) 0.1544(5) -0.0677(2) 0.0161(11) Uani d . 1
H H56 0.6885 0.1141 -0.0377 0.019 Uiso calc R 1
C C57 0.6938(8) 0.1048(5) -0.1198(2) 0.0157(11) Uani d . 1
H H57 0.7469 0.0296 -0.1257 0.019 Uiso calc R 1
C C58 0.6512(9) 0.1666(5) -0.1629(2) 0.0170(11) Uani d . 1
C C59 0.5750(8) 0.2779(5) -0.1556(2) 0.0157(11) Uani d . 1
H H59 0.5504 0.3197 -0.1855 0.019 Uiso calc R 1
C C60 0.5364(8) 0.3255(5) -0.1046(2) 0.0147(11) Uani d . 1
H H60 0.4832 0.4007 -0.0992 0.018 Uiso calc R 1
C C61 1.1547(8) 0.4908(5) 0.8427(2) 0.0136(10) Uani d . 1
C C62 1.0706(8) 0.3851(5) 0.8509(2) 0.0152(11) Uani d . 1
H H62 1.0349 0.3304 0.8211 0.018 Uiso calc R 1
C C63 1.0400(9) 0.3610(5) 0.9029(2) 0.0167(11) Uani d . 1
H H63 0.9894 0.2883 0.9090 0.020 Uiso calc R 1
C C64 1.0840(9) 0.4442(5) 0.9457(2) 0.0172(11) Uani d . 1
C C65 1.1611(9) 0.5519(5) 0.9384(2) 0.0177(11) Uani d . 1
H H65 1.1881 0.6084 0.9682 0.021 Uiso calc R 1
C C66 1.1967(8) 0.5737(5) 0.8870(2) 0.0149(11) Uani d . 1
H H66 1.2504 0.6459 0.8814 0.018 Uiso calc R 1
C C67 0.1603(8) 0.9904(5) 0.8427(2) 0.0152(11) Uani d . 1
C C68 0.1968(8) 1.0732(5) 0.8871(2) 0.0143(11) Uani d . 1
H H68 0.2507 1.1455 0.8817 0.017 Uiso calc R 1
C C69 0.1565(8) 1.0522(5) 0.9382(2) 0.0165(11) Uani d . 1
H H69 0.1791 1.1094 0.9680 0.020 Uiso calc R 1
C C70 0.0813(9) 0.9442(5) 0.9452(2) 0.0169(11) Uani d . 1
C C71 0.0430(8) 0.8595(5) 0.9024(2) 0.0144(11) Uani d . 1
H H71 -0.0067 0.7865 0.9083 0.017 Uiso calc R 1
C C72 0.0790(9) 0.8836(5) 0.8507(2) 0.0160(11) Uani d . 1
H H72 0.0486 0.8280 0.8208 0.019 Uiso calc R 1

loop_
_atom_site_aniso_label
_atom_site_aniso_U_11
_atom_site_aniso_U_22
_atom_site_aniso_U_33
_atom_site_aniso_U_12
_atom_site_aniso_U_13
_atom_site_aniso_U_23
O1 0.038(3) 0.032(3) 0.015(2) 0.007(2) -0.0044(19) -0.0010(18)
O2 0.034(3) 0.038(3) 0.021(2) 0.000(2) -0.0021(19) -0.014(2)
O3 0.052(3) 0.044(3) 0.016(2) 0.005(3) 0.002(2) 0.009(2)
O4 0.044(3) 0.030(3) 0.011(2) -0.005(2) 0.0047(19) 0.0012(17)
O5 0.044(3) 0.052(4) 0.020(2) -0.008(3) 0.000(2) 0.012(2)
O6 0.043(3) 0.039(3) 0.023(3) 0.000(2) 0.001(2) -0.015(2)
O7 0.037(3) 0.034(3) 0.017(2) -0.008(2) -0.0012(19) 0.0047(19)
O8 0.043(3) 0.047(3) 0.018(2) -0.006(3) 0.003(2) -0.001(2)
O9 0.038(3) 0.043(3) 0.022(2) -0.001(2) 0.001(2) 0.020(2)
O10 0.039(3) 0.030(2) 0.015(2) 0.006(2) 0.0028(19) 0.0038(18)
O11 0.035(3) 0.046(3) 0.026(3) -0.001(2) 0.002(2) 0.021(2)
O12 0.042(3) 0.049(3) 0.020(2) 0.006(3) 0.000(2) -0.005(2)
O13 0.035(3) 0.018(2) 0.015(2) 0.0063(18) -0.0012(18) 0.0024(17)
O14 0.037(3) 0.041(3) 0.012(2) 0.007(2) 0.0015(19) 0.0080(19)
O15 0.038(3) 0.028(3) 0.021(2) 0.011(2) 0.000(2) -0.0076(19)
O16 0.031(3) 0.016(2) 0.015(2) 0.0058(17) -0.0016(17) 0.0031(16)
O17 0.039(3) 0.027(3) 0.022(2) 0.010(2) -0.001(2) -0.0046(19)
O18 0.034(3) 0.040(3) 0.013(2) 0.006(2) 0.0028(18) 0.0068(19)
O19 0.033(3) 0.017(2) 0.0142(19) -0.0049(18) 0.0021(18) 0.0011(16)
O20 0.041(3) 0.029(3) 0.026(2) -0.010(2) 0.005(2) 0.012(2)
O21 0.032(3) 0.034(3) 0.015(2) -0.007(2) 0.0038(19) -0.0055(19)
O22 0.029(2) 0.019(2) 0.015(2) -0.0065(18) 0.0019(17) 0.0026(16)
O23 0.034(3) 0.034(3) 0.015(2) -0.005(2) 0.0035(19) -0.0032(19)
O24 0.041(3) 0.031(3) 0.025(2) -0.013(2) 0.002(2) 0.011(2)
O1W 0.018(2) 0.034(3) 0.026(2) 0.0048(18) 0.0031(18) -0.0127(19)
O2W 0.016(2) 0.033(3) 0.026(2) -0.0023(18) 0.0024(17) -0.0124(19)
O3W 0.018(2) 0.039(3) 0.027(2) -0.0014(18) 0.0039(18) 0.019(2)
O4W 0.014(2) 0.042(3) 0.027(2) 0.0012(18) 0.0032(17) 0.022(2)
N1 0.026(3) 0.017(3) 0.017(2) 0.000(2) -0.001(2) 0.000(2)
N2 0.019(2) 0.010(2) 0.012(2) 0.0003(17) 0.0041(18) 0.0011(17)
N3 0.021(3) 0.013(2) 0.019(2) -0.0008(19) 0.0010(19) 0.0029(18)
N4 0.019(3) 0.015(2) 0.019(2) 0.0030(19) 0.0045(19) 0.0017(19)
N5 0.022(3) 0.019(3) 0.014(2) -0.002(2) 0.0038(19) -0.0009(19)
N6 0.023(3) 0.012(2) 0.013(2) 0.0032(18) 0.0036(19) 0.0006(17)
N7 0.013(2) 0.017(2) 0.020(2) -0.0024(18) -0.0020(19) 0.0025(19)
N8 0.022(3) 0.014(2) 0.016(2) 0.0020(19) -0.0041(19) 0.0047(18)
N9 0.030(3) 0.017(3) 0.018(2) -0.002(2) -0.001(2) 0.002(2)
N10 0.016(2) 0.013(2) 0.015(2) -0.0003(17) 0.0038(18) 0.0019(17)
N11 0.020(3) 0.018(3) 0.019(2) -0.0025(19) 0.006(2) 0.003(2)
N12 0.023(3) 0.011(2) 0.020(2) -0.0057(19) 0.003(2) 0.0027(18)
N13 0.020(3) 0.018(3) 0.017(2) 0.001(2) 0.004(2) 0.0050(19)
N14 0.019(3) 0.012(2) 0.015(2) -0.0016(18) 0.0015(18) 0.0027(17)
N15 0.024(3) 0.013(2) 0.019(2) -0.0067(19) -0.001(2) 0.0016(19)
N16 0.011(2) 0.019(2) 0.017(2) -0.0007(18) -0.0027(18) 0.0006(19)
N17 0.019(3) 0.034(3) 0.018(3) -0.005(2) 0.004(2) -0.005(2)
N18 0.016(3) 0.037(3) 0.019(3) 0.004(2) -0.002(2) -0.005(2)
N19 0.022(3) 0.042(4) 0.018(3) 0.007(2) 0.002(2) 0.009(2)
N20 0.019(3) 0.038(3) 0.017(3) -0.003(2) -0.002(2) 0.011(2)
N21 0.014(2) 0.026(3) 0.011(2) 0.0003(19) 0.0010(18) 0.0012(19)
N22 0.014(2) 0.026(3) 0.013(2) 0.0007(19) 0.0017(18) 0.0009(19)
N23 0.014(2) 0.024(3) 0.018(2) -0.0007(19) 0.0029(19) 0.006(2)
N24 0.014(2) 0.023(3) 0.015(2) -0.0040(19) -0.0002(18) 0.0025(19)
C1 0.024(3) 0.017(3) 0.022(3) -0.002(2) 0.003(2) 0.006(2)
C2 0.021(3) 0.014(3) 0.017(3) 0.002(2) 0.003(2) 0.003(2)
C3 0.029(3) 0.016(3) 0.018(3) 0.006(2) 0.004(2) -0.001(2)
C4 0.031(3) 0.010(3) 0.012(3) 0.005(2) 0.002(2) -0.002(2)
C5 0.016(3) 0.012(3) 0.019(3) 0.004(2) 0.005(2) 0.003(2)
C6 0.031(4) 0.019(3) 0.028(3) -0.005(3) 0.015(3) 0.005(2)
C7 0.023(3) 0.016(3) 0.015(3) 0.006(2) 0.000(2) 0.003(2)
C8 0.020(3) 0.019(3) 0.017(3) -0.005(2) 0.001(2) 0.000(2)
C9 0.022(3) 0.018(3) 0.021(3) -0.010(2) 0.003(2) 0.002(2)
C10 0.015(3) 0.013(3) 0.022(3) -0.006(2) 0.005(2) 0.001(2)
C11 0.026(3) 0.012(3) 0.012(2) 0.004(2) 0.001(2) -0.001(2)
C12 0.023(3) 0.015(3) 0.021(3) -0.003(2) -0.006(2) 0.003(2)
C13 0.023(3) 0.018(3) 0.019(3) 0.002(2) 0.002(2) 0.000(2)
C14 0.030(3) 0.019(3) 0.014(3) -0.005(2) 0.003(2) 0.007(2)
C15 0.025(3) 0.015(3) 0.019(3) -0.004(2) 0.004(2) 0.002(2)
C16 0.023(3) 0.013(3) 0.015(3) -0.002(2) 0.000(2) 0.006(2)
C17 0.019(3) 0.012(3) 0.016(3) -0.003(2) 0.001(2) 0.000(2)
C18 0.032(4) 0.015(3) 0.031(3) 0.007(2) 0.014(3) 0.002(3)
C19 0.026(3) 0.016(3) 0.020(3) -0.007(2) 0.001(2) 0.002(2)
C20 0.027(3) 0.017(3) 0.022(3) 0.007(2) 0.006(3) 0.003(2)
C21 0.019(3) 0.021(3) 0.014(3) 0.005(2) 0.004(2) 0.006(2)
C22 0.026(3) 0.012(3) 0.016(3) -0.004(2) -0.002(2) 0.005(2)
C23 0.013(3) 0.017(3) 0.018(3) 0.005(2) 0.004(2) 0.003(2)
C24 0.024(3) 0.015(3) 0.024(3) -0.002(2) -0.005(2) -0.001(2)
C25 0.023(3) 0.027(3) 0.016(3) 0.007(2) 0.000(2) 0.006(2)
C26 0.012(3) 0.018(3) 0.024(3) 0.002(2) 0.001(2) 0.007(2)
C27 0.017(3) 0.016(3) 0.023(3) -0.001(2) -0.002(2) 0.000(2)
C28 0.016(3) 0.025(3) 0.013(3) -0.002(2) 0.001(2) 0.001(2)
C29 0.016(3) 0.020(3) 0.018(3) 0.004(2) 0.000(2) 0.001(2)
C30 0.019(3) 0.018(3) 0.024(3) 0.006(2) 0.000(2) 0.000(2)
C31 0.025(3) 0.023(3) 0.015(3) -0.003(2) -0.004(2) 0.003(2)
C32 0.021(3) 0.024(3) 0.021(3) -0.005(2) 0.001(2) 0.003(2)
C33 0.015(3) 0.017(3) 0.022(3) 0.003(2) 0.002(2) 0.006(2)
C34 0.011(3) 0.027(3) 0.015(3) 0.001(2) 0.001(2) 0.000(2)
C35 0.010(3) 0.013(3) 0.025(3) -0.0014(19) 0.000(2) -0.003(2)
C36 0.011(3) 0.020(3) 0.020(3) 0.003(2) 0.003(2) 0.005(2)
C37 0.016(3) 0.026(3) 0.016(3) -0.008(2) -0.002(2) -0.001(2)
C38 0.022(3) 0.021(3) 0.021(3) -0.007(2) -0.003(2) 0.008(2)
C39 0.009(3) 0.019(3) 0.020(3) -0.005(2) -0.001(2) 0.001(2)
C40 0.014(3) 0.024(3) 0.014(3) 0.002(2) -0.002(2) 0.005(2)
C41 0.016(3) 0.019(3) 0.026(3) -0.001(2) -0.003(2) 0.007(2)
C42 0.012(3) 0.016(3) 0.026(3) -0.003(2) -0.001(2) 0.000(2)
C43 0.024(3) 0.025(3) 0.013(3) 0.002(2) -0.003(2) 0.002(2)
C44 0.013(3) 0.018(3) 0.021(3) -0.003(2) 0.003(2) 0.003(2)
C45 0.015(3) 0.014(3) 0.022(3) -0.002(2) 0.003(2) 0.008(2)
C46 0.020(3) 0.027(3) 0.014(3) -0.001(2) 0.001(2) 0.004(2)
C47 0.012(3) 0.021(3) 0.020(3) -0.003(2) -0.001(2) 0.001(2)
C48 0.024(3) 0.021(3) 0.019(3) 0.001(2) 0.003(2) 0.002(2)
C49 0.014(3) 0.014(3) 0.015(2) -0.003(2) -0.003(2) 0.004(2)
C50 0.014(3) 0.013(3) 0.024(3) 0.002(2) -0.001(2) 0.007(2)
C51 0.015(3) 0.021(3) 0.016(3) -0.003(2) 0.000(2) 0.008(2)
C52 0.013(3) 0.018(3) 0.016(3) -0.003(2) 0.000(2) 0.001(2)
C53 0.016(3) 0.012(3) 0.016(3) -0.002(2) -0.001(2) 0.000(2)
C54 0.014(3) 0.016(3) 0.018(3) 0.001(2) -0.001(2) 0.006(2)
C55 0.015(3) 0.012(3) 0.016(3) -0.001(2) -0.002(2) 0.005(2)
C56 0.015(3) 0.013(3) 0.021(3) 0.002(2) -0.001(2) 0.004(2)
C57 0.017(3) 0.012(3) 0.018(3) 0.001(2) 0.001(2) 0.000(2)
C58 0.015(3) 0.020(3) 0.017(3) -0.001(2) 0.001(2) 0.004(2)
C59 0.012(3) 0.020(3) 0.016(3) -0.002(2) -0.002(2) 0.008(2)
C60 0.010(3) 0.013(3) 0.022(3) 0.0011(19) -0.003(2) 0.006(2)
C61 0.011(2) 0.014(3) 0.016(3) -0.001(2) -0.002(2) 0.003(2)
C62 0.017(3) 0.011(3) 0.017(3) 0.000(2) -0.001(2) -0.001(2)
C63 0.020(3) 0.012(3) 0.019(3) -0.004(2) 0.002(2) 0.003(2)
C64 0.017(3) 0.020(3) 0.015(3) 0.005(2) 0.002(2) 0.003(2)
C65 0.015(3) 0.015(3) 0.022(3) 0.002(2) -0.003(2) -0.002(2)
C66 0.010(3) 0.010(2) 0.023(3) -0.0008(19) -0.003(2) -0.001(2)
C67 0.013(3) 0.014(3) 0.017(3) -0.001(2) -0.006(2) 0.002(2)
C68 0.009(3) 0.011(2) 0.021(3) -0.0021(19) -0.004(2) -0.001(2)
C69 0.012(3) 0.015(3) 0.021(3) 0.002(2) -0.004(2) -0.003(2)
C70 0.019(3) 0.019(3) 0.013(3) 0.003(2) 0.001(2) 0.002(2)
C71 0.016(3) 0.009(2) 0.018(3) -0.003(2) 0.000(2) 0.002(2)
C72 0.019(3) 0.013(3) 0.016(3) -0.001(2) 0.001(2) 0.002(2)

loop_
_atom_type_symbol
_atom_type_description
_atom_type_scat_dispersion_real
_atom_type_scat_dispersion_imag
_atom_type_scat_source
C C 0.0033 0.0000 'International Tables Vol C Tables 4.2.6.8 and 6.1.1.4'
H H 0.0000 0.0000 'International Tables Vol C Tables 4.2.6.8 and 6.1.1.4'
N N 0.0061 0.0000 'International Tables Vol C Tables 4.2.6.8 and 6.1.1.4'
O O 0.0106 0.0000 'International Tables Vol C Tables 4.2.6.8 and 6.1.1.4'

loop_
_geom_angle_atom_site_label_1
_geom_angle_atom_site_label_2
_geom_angle_atom_site_label_3
_geom_angle
C25 O1 H1O 120.0
C31 O4 H4O 120.0
C37 O7 H7O 120.0
C43 O10 H10O 120.0
C49 O13 H13O 120.0
C55 O16 H16O 120.0
C61 O19 H19O 120.0
C67 O22 H22O 120.0
H1W1 O1W H1W2 110.0
H2W1 O2W H2W2 109.3
H3W1 O3W H3W2 109.7
H4W1 O4W H4W2 109.8
C3 N1 C1 108.2(5)
C3 N1 C2 109.4(5)
C1 N1 C2 108.1(5)
C1 N2 C4 108.1(5)
C1 N2 C5 108.1(5)
C4 N2 C5 106.9(4)
C4 N3 C2 109.4(5)
C4 N3 C6 108.1(5)
C2 N3 C6 108.1(5)
C5 N4 C6 109.2(5)
C5 N4 C3 108.7(5)
C6 N4 C3 107.8(5)
C9 N5 C7 109.4(5)
C9 N5 C8 109.2(5)
C7 N5 C8 107.7(5)
C7 N6 C10 107.9(4)
C7 N6 C11 107.1(5)
C10 N6 C11 108.1(5)
C10 N7 C12 107.9(5)
C10 N7 C8 108.1(5)
C12 N7 C8 107.9(5)
C11 N8 C12 108.9(5)
C11 N8 C9 107.6(5)
C12 N8 C9 107.7(5)
C14 N9 C13 108.5(5)
C14 N9 C15 110.1(5)
C13 N9 C15 107.7(5)
C13 N10 C16 108.0(5)
C13 N10 C17 107.9(5)
C16 N10 C17 107.3(4)
C17 N11 C18 109.0(5)
C17 N11 C14 109.0(5)
C18 N11 C14 108.2(5)
C16 N12 C15 108.7(5)
C16 N12 C18 108.6(5)
C15 N12 C18 108.0(5)
C20 N13 C19 109.3(5)
C20 N13 C21 109.0(5)
C19 N13 C21 108.0(5)
C22 N14 C19 107.7(5)
C22 N14 C23 107.8(5)
C19 N14 C23 108.0(5)
C22 N15 C20 108.6(5)
C22 N15 C24 108.4(5)
C20 N15 C24 107.8(5)
C23 N16 C24 107.6(5)
C23 N16 C21 109.0(5)
C24 N16 C21 108.1(5)
O3 N17 O2 123.1(6)
O3 N17 C28 119.5(6)
O2 N17 C28 117.3(6)
O5 N18 O6 122.8(6)
O5 N18 C34 119.5(6)
O6 N18 C34 117.7(6)
O8 N19 O9 122.4(6)
O8 N19 C40 119.9(6)
O9 N19 C40 117.7(6)
O12 N20 O11 123.3(6)
O12 N20 C46 119.3(6)
O11 N20 C46 117.4(6)
O15 N21 O14 123.4(5)
O15 N21 C52 118.2(5)
O14 N21 C52 118.3(5)
O17 N22 O18 123.1(5)
O17 N22 C58 118.4(5)
O18 N22 C58 118.4(5)
O20 N23 O21 123.0(5)
O20 N23 C64 119.3(5)
O21 N23 C64 117.7(5)
O24 N24 O23 122.8(5)
O24 N24 C70 119.2(5)
O23 N24 C70 118.0(5)
N2 C1 N1 112.6(5)
N2 C1 H1A 109.1
N1 C1 H1A 109.1
N2 C1 H1B 109.1
N1 C1 H1B 109.1
H1A C1 H1B 107.8
N3 C2 N1 110.9(5)
N3 C2 H2A 109.5
N1 C2 H2A 109.5
N3 C2 H2B 109.5
N1 C2 H2B 109.5
H2A C2 H2B 108.0
N1 C3 N4 111.4(5)
N1 C3 H3A 109.3
N4 C3 H3A 109.3
N1 C3 H3B 109.3
N4 C3 H3B 109.3
H3A C3 H3B 108.0
N3 C4 N2 112.1(4)
N3 C4 H4A 109.2
N2 C4 H4A 109.2
N3 C4 H4B 109.2
N2 C4 H4B 109.2
H4A C4 H4B 107.9
N4 C5 N2 111.6(5)
N4 C5 H5A 109.3
N2 C5 H5A 109.3
N4 C5 H5B 109.3
N2 C5 H5B 109.3
H5A C5 H5B 108.0
N4 C6 N3 111.6(5)
N4 C6 H6A 109.3
N3 C6 H6A 109.3
N4 C6 H6B 109.3
N3 C6 H6B 109.3
H6A C6 H6B 108.0
N5 C7 N6 112.1(5)
N5 C7 H7A 109.2
N6 C7 H7A 109.2
N5 C7 H7B 109.2
N6 C7 H7B 109.2
H7A C7 H7B 107.9
N5 C8 N7 111.4(5)
N5 C8 H8A 109.3
N7 C8 H8A 109.3
N5 C8 H8B 109.3
N7 C8 H8B 109.3
H8A C8 H8B 108.0
N5 C9 N8 111.5(5)
N5 C9 H9A 109.3
N8 C9 H9A 109.3
N5 C9 H9B 109.3
N8 C9 H9B 109.3
H9A C9 H9B 108.0
N7 C10 N6 112.5(4)
N7 C10 H10A 109.1
N6 C10 H10A 109.1
N7 C10 H10B 109.1
N6 C10 H10B 109.1
H10A C10 H10B 107.8
N8 C11 N6 112.1(4)
N8 C11 H11A 109.2
N6 C11 H11A 109.2
N8 C11 H11B 109.2
N6 C11 H11B 109.2
H11A C11 H11B 107.9
N7 C12 N8 112.6(5)
N7 C12 H12A 109.1
N8 C12 H12A 109.1
N7 C12 H12B 109.1
N8 C12 H12B 109.1
H12A C12 H12B 107.8
N10 C13 N9 112.7(5)
N10 C13 H13A 109.1
N9 C13 H13A 109.1
N10 C13 H13B 109.1
N9 C13 H13B 109.1
H13A C13 H13B 107.8
N9 C14 N11 111.0(5)
N9 C14 H14A 109.4
N11 C14 H14A 109.4
N9 C14 H14B 109.4
N11 C14 H14B 109.4
H14A C14 H14B 108.0
N12 C15 N9 110.4(5)
N12 C15 H15A 109.6
N9 C15 H15A 109.6
N12 C15 H15B 109.6
N9 C15 H15B 109.6
H15A C15 H15B 108.1
N12 C16 N10 112.1(4)
N12 C16 H16A 109.2
N10 C16 H16A 109.2
N12 C16 H16B 109.2
N10 C16 H16B 109.2
H16A C16 H16B 107.9
N11 C17 N10 111.4(5)
N11 C17 H17A 109.3
N10 C17 H17A 109.3
N11 C17 H17B 109.3
N10 C17 H17B 109.3
H17A C17 H17B 108.0
N11 C18 N12 111.6(5)
N11 C18 H18A 109.3
N12 C18 H18A 109.3
N11 C18 H18B 109.3
N12 C18 H18B 109.3
H18A C18 H18B 108.0
N13 C19 N14 112.0(5)
N13 C19 H19A 109.2
N14 C19 H19A 109.2
N13 C19 H19B 109.2
N14 C19 H19B 109.2
H19A C19 H19B 107.9
N13 C20 N15 111.5(5)
N13 C20 H20A 109.3
N15 C20 H20A 109.3
N13 C20 H20B 109.3
N15 C20 H20B 109.3
H20A C20 H20B 108.0
N13 C21 N16 111.3(5)
N13 C21 H21A 109.4
N16 C21 H21A 109.4
N13 C21 H21B 109.4
N16 C21 H21B 109.4
H21A C21 H21B 108.0
N15 C22 N14 112.2(4)
N15 C22 H22A 109.2
N14 C22 H22A 109.2
N15 C22 H22B 109.2
N14 C22 H22B 109.2
H22A C22 H22B 107.9
N16 C23 N14 112.2(4)
N16 C23 H23A 109.2
N14 C23 H23A 109.2
N16 C23 H23B 109.2
N14 C23 H23B 109.2
H23A C23 H23B 107.9
N16 C24 N15 111.8(5)
N16 C24 H24A 109.3
N15 C24 H24A 109.3
N16 C24 H24B 109.3
N15 C24 H24B 109.3
H24A C24 H24B 107.9
O1 C25 C26 117.6(6)
O1 C25 C30 121.6(6)
C26 C25 C30 120.8(6)
C27 C26 C25 119.7(6)
C27 C26 H26 120.1
C25 C26 H26 120.1
C26 C27 C28 119.3(6)
C26 C27 H27 120.3
C28 C27 H27 120.3
C27 C28 C29 121.8(5)
C27 C28 N17 119.7(6)
C29 C28 N17 118.5(5)
C30 C29 C28 118.3(5)
C30 C29 H29 120.9
C28 C29 H29 120.9
C29 C30 C25 120.0(6)
C29 C30 H30 120.0
C25 C30 H30 120.0
O4 C31 C36 117.8(5)
O4 C31 C32 122.1(6)
C36 C31 C32 120.2(6)
C33 C32 C31 119.3(6)
C33 C32 H32 120.3
C31 C32 H32 120.3
C34 C33 C32 119.4(5)
C34 C33 H33 120.3
C32 C33 H33 120.3
C33 C34 C35 121.9(5)
C33 C34 N18 119.1(5)
C35 C34 N18 119.0(6)
C36 C35 C34 119.0(5)
C36 C35 H35 120.5
C34 C35 H35 120.5
C35 C36 C31 120.2(5)
C35 C36 H36 119.9
C31 C36 H36 119.9
O7 C37 C42 117.8(6)
O7 C37 C38 121.6(6)
C42 C37 C38 120.5(6)
C39 C38 C37 119.5(6)
C39 C38 H38 120.3
C37 C38 H38 120.3
C38 C39 C40 119.0(5)
C38 C39 H39 120.5
C40 C39 H39 120.5
C41 C40 C39 121.5(5)
C41 C40 N19 119.7(6)
C39 C40 N19 118.8(5)
C42 C41 C40 119.5(6)
C42 C41 H41 120.3
C40 C41 H41 120.3
C41 C42 C37 120.0(6)
C41 C42 H42 120.0
C37 C42 H42 120.0
O10 C43 C44 118.1(6)
O10 C43 C48 121.5(6)
C44 C43 C48 120.4(6)
C43 C44 C45 120.5(6)
C43 C44 H44 119.8
C45 C44 H44 119.8
C44 C45 C46 118.5(5)
C44 C45 H45 120.7
C46 C45 H45 120.7
C47 C46 C45 122.4(5)
C47 C46 N20 118.7(6)
C45 C46 N20 118.8(6)
C46 C47 C48 119.0(6)
C46 C47 H47 120.5
C48 C47 H47 120.5
C47 C48 C43 119.2(6)
C47 C48 H48 120.4
C43 C48 H48 120.4
O13 C49 C50 118.3(5)
O13 C49 C54 122.3(5)
C50 C49 C54 119.4(5)
C51 C50 C49 121.2(5)
C51 C50 H50 119.4
C49 C50 H50 119.4
C50 C51 C52 118.3(5)
C50 C51 H51 120.8
C52 C51 H51 120.8
C53 C52 C51 122.2(5)
C53 C52 N21 118.7(5)
C51 C52 N21 119.1(5)
C52 C53 C54 119.1(5)
C52 C53 H53 120.4
C54 C53 H53 120.4
C53 C54 C49 119.7(5)
C53 C54 H54 120.1
C49 C54 H54 120.1
O16 C55 C60 118.2(5)
O16 C55 C56 121.9(5)
C60 C55 C56 119.9(5)
C57 C56 C55 119.2(5)
C57 C56 H56 120.4
C55 C56 H56 120.4
C58 C57 C56 119.2(5)
C58 C57 H57 120.4
C56 C57 H57 120.4
C57 C58 C59 121.9(5)
C57 C58 N22 118.9(5)
C59 C58 N22 119.1(5)
C60 C59 C58 118.7(5)
C60 C59 H59 120.7
C58 C59 H59 120.7
C59 C60 C55 121.1(5)
C59 C60 H60 119.5
C55 C60 H60 119.5
O19 C61 C62 122.7(5)
O19 C61 C66 117.8(5)
C62 C61 C66 119.6(5)
C63 C62 C61 119.7(5)
C63 C62 H62 120.1
C61 C62 H62 120.1
C64 C63 C62 119.3(5)
C64 C63 H63 120.4
C62 C63 H63 120.4
C63 C64 C65 122.0(5)
C63 C64 N23 118.5(5)
C65 C64 N23 119.4(5)
C66 C65 C64 118.4(5)
C66 C65 H65 120.8
C64 C65 H65 120.8
C65 C66 C61 121.0(5)
C65 C66 H66 119.5
C61 C66 H66 119.5
O22 C67 C68 118.0(5)
O22 C67 C72 122.9(5)
C68 C67 C72 119.1(5)
C69 C68 C67 121.5(5)
C69 C68 H68 119.3
C67 C68 H68 119.3
C68 C69 C70 118.2(5)
C68 C69 H69 120.9
C70 C69 H69 120.9
C71 C70 C69 122.3(5)
C71 C70 N24 118.3(5)
C69 C70 N24 119.3(5)
C70 C71 C72 118.7(5)
C70 C71 H71 120.6
C72 C71 H71 120.6
C71 C72 C67 120.2(5)
C71 C72 H72 119.9
C67 C72 H72 119.9

loop_
_geom_bond_atom_site_label_1
_geom_bond_atom_site_label_2
_geom_bond_distance
O1 C25 1.347(7)
O1 H1O 0.8400
O2 N17 1.238(8)
O3 N17 1.212(8)
O4 C31 1.338(7)
O4 H4O 0.8400
O5 N18 1.225(8)
O6 N18 1.233(8)
O7 C37 1.343(7)
O7 H7O 0.8400
O8 N19 1.223(8)
O9 N19 1.236(8)
O10 C43 1.340(7)
O10 H10O 0.8400
O11 N20 1.233(8)
O12 N20 1.216(8)
O13 C49 1.325(7)
O13 H13O 0.8400
O14 N21 1.248(7)
O15 N21 1.223(7)
O16 C55 1.332(7)
O16 H16O 0.8400
O17 N22 1.227(7)
O18 N22 1.247(7)
O19 C61 1.332(7)
O19 H19O 0.8400
O20 N23 1.226(7)
O21 N23 1.251(7)
O22 C67 1.327(7)
O22 H22O 0.8400
O23 N24 1.244(7)
O24 N24 1.222(7)
O1W H1W1 0.8369
O1W H1W2 0.8393
O2W H2W1 0.8385
O2W H2W2 0.8420
O3W H3W1 0.8380
O3W H3W2 0.8396
O4W H4W1 0.8366
O4W H4W2 0.8399
N1 C3 1.465(8)
N1 C1 1.472(8)
N1 C2 1.475(7)
N2 C1 1.465(8)
N2 C4 1.489(7)
N2 C5 1.500(7)
N3 C4 1.457(7)
N3 C2 1.473(8)
N3 C6 1.490(8)
N4 C5 1.456(7)
N4 C6 1.465(8)
N4 C3 1.486(9)
N5 C9 1.455(8)
N5 C7 1.466(7)
N5 C8 1.477(8)
N6 C7 1.482(7)
N6 C10 1.486(8)
N6 C11 1.488(7)
N7 C10 1.465(8)
N7 C12 1.474(8)
N7 C8 1.491(8)
N8 C11 1.468(7)
N8 C12 1.478(8)
N8 C9 1.492(8)
N9 C14 1.463(8)
N9 C13 1.469(8)
N9 C15 1.481(8)
N10 C13 1.465(8)
N10 C16 1.479(7)
N10 C17 1.500(7)
N11 C17 1.461(7)
N11 C18 1.468(8)
N11 C14 1.477(9)
N12 C16 1.467(8)
N12 C15 1.480(8)
N12 C18 1.486(8)
N13 C20 1.463(8)
N13 C19 1.468(8)
N13 C21 1.481(8)
N14 C22 1.481(7)
N14 C19 1.487(8)
N14 C23 1.489(8)
N15 C22 1.464(8)
N15 C20 1.483(8)
N15 C24 1.487(8)
N16 C23 1.465(8)
N16 C24 1.483(8)
N16 C21 1.486(7)
N17 C28 1.455(7)
N18 C34 1.457(7)
N19 C40 1.451(7)
N20 C46 1.463(7)
N21 C52 1.455(7)
N22 C58 1.449(8)
N23 C64 1.454(7)
N24 C70 1.458(7)
C1 H1A 0.9900
C1 H1B 0.9900
C2 H2A 0.9900
C2 H2B 0.9900
C3 H3A 0.9900
C3 H3B 0.9900
C4 H4A 0.9900
C4 H4B 0.9900
C5 H5A 0.9900
C5 H5B 0.9900
C6 H6A 0.9900
C6 H6B 0.9900
C7 H7A 0.9900
C7 H7B 0.9900
C8 H8A 0.9900
C8 H8B 0.9900
C9 H9A 0.9900
C9 H9B 0.9900
C10 H10A 0.9900
C10 H10B 0.9900
C11 H11A 0.9900
C11 H11B 0.9900
C12 H12A 0.9900
C12 H12B 0.9900
C13 H13A 0.9900
C13 H13B 0.9900
C14 H14A 0.9900
C14 H14B 0.9900
C15 H15A 0.9900
C15 H15B 0.9900
C16 H16A 0.9900
C16 H16B 0.9900
C17 H17A 0.9900
C17 H17B 0.9900
C18 H18A 0.9900
C18 H18B 0.9900
C19 H19A 0.9900
C19 H19B 0.9900
C20 H20A 0.9900
C20 H20B 0.9900
C21 H21A 0.9900
C21 H21B 0.9900
C22 H22A 0.9900
C22 H22B 0.9900
C23 H23A 0.9900
C23 H23B 0.9900
C24 H24A 0.9900
C24 H24B 0.9900
C25 C26 1.385(9)
C25 C30 1.397(9)
C26 C27 1.384(9)
C26 H26 0.9500
C27 C28 1.388(9)
C27 H27 0.9500
C28 C29 1.398(8)
C29 C30 1.390(8)
C29 H29 0.9500
C30 H30 0.9500
C31 C36 1.394(9)
C31 C32 1.404(8)
C32 C33 1.390(8)
C32 H32 0.9500
C33 C34 1.379(9)
C33 H33 0.9500
C34 C35 1.388(8)
C35 C36 1.382(8)
C35 H35 0.9500
C36 H36 0.9500
C37 C42 1.388(8)
C37 C38 1.401(9)
C38 C39 1.385(8)
C38 H38 0.9500
C39 C40 1.396(8)
C39 H39 0.9500
C40 C41 1.382(9)
C41 C42 1.380(9)
C41 H41 0.9500
C42 H42 0.9500
C43 C44 1.377(8)
C43 C48 1.410(9)
C44 C45 1.384(8)
C44 H44 0.9500
C45 C46 1.393(9)
C45 H45 0.9500
C46 C47 1.371(9)
C47 C48 1.396(8)
C47 H47 0.9500
C48 H48 0.9500
C49 C50 1.401(8)
C49 C54 1.405(8)
C50 C51 1.380(8)
C50 H50 0.9500
C51 C52 1.390(8)
C51 H51 0.9500
C52 C53 1.386(8)
C53 C54 1.395(8)
C53 H53 0.9500
C54 H54 0.9500
C55 C60 1.401(7)
C55 C56 1.411(8)
C56 C57 1.400(8)
C56 H56 0.9500
C57 C58 1.389(8)
C57 H57 0.9500
C58 C59 1.398(8)
C59 C60 1.372(8)
C59 H59 0.9500
C60 H60 0.9500
C61 C62 1.407(8)
C61 C66 1.407(8)
C62 C63 1.391(8)
C62 H62 0.9500
C63 C64 1.386(8)
C63 H63 0.9500
C64 C65 1.403(9)
C65 C66 1.375(9)
C65 H65 0.9500
C66 H66 0.9500
C67 C68 1.402(8)
C67 C72 1.409(8)
C68 C69 1.374(8)
C68 H68 0.9500
C69 C70 1.399(8)
C69 H69 0.9500
C70 C71 1.390(8)
C71 C72 1.390(8)
C71 H71 0.9500
C72 H72 0.9500

loop_
_geom_hbond_atom_site_label_D
_geom_hbond_atom_site_label_H
_geom_hbond_atom_site_label_A
_geom_hbond_site_symmetry_A
_geom_hbond_distance_DH
_geom_hbond_distance_HA
_geom_hbond_distance_DA
_geom_hbond_angle_DHA
_geom_hbond_publ_flag
O1 H1O O1W . 0.84 1.75 2.574(7) 169 y
O4 H4O O2W . 0.84 1.76 2.585(7) 168 y
O7 H7O O3W . 0.84 1.76 2.584(7) 168 y
O10 H10O O4W . 0.84 1.76 2.584(7) 168 y
O13 H13O N2 . 0.84 1.81 2.649(6) 173 y
O16 H16O N6 . 0.84 1.81 2.641(6) 170 y
O19 H19O N10 . 0.84 1.82 2.648(7) 170 y
O22 H22O N14 . 0.84 1.81 2.645(7) 171 y
O1W H1W1 N1 . 0.84 2.01 2.814(8) 161 y
O1W H1W2 N4 1_655 0.84 2.02 2.851(7) 169 y
O2W H2W1 N5 . 0.84 2.02 2.837(7) 166 y
O2W H2W2 N7 1_455 0.84 1.98 2.811(7) 172 y
O3W H3W1 N9 . 0.84 2.04 2.830(8) 158 y
O3W H3W2 N11 1_455 0.84 2.01 2.845(7) 170 y
O4W H4W1 N13 . 0.84 2.03 2.832(7) 161 y
O4W H4W2 N16 1_655 0.84 1.99 2.819(7) 171 y

loop_
_geom_torsion_atom_site_label_1
_geom_torsion_atom_site_label_2
_geom_torsion_atom_site_label_3
_geom_torsion_atom_site_label_4
_geom_torsion
C4 N2 C1 N1 -57.6(6)
C5 N2 C1 N1 57.7(6)
C3 N1 C1 N2 -59.0(6)
C2 N1 C1 N2 59.4(7)
C4 N3 C2 N1 58.9(6)
C6 N3 C2 N1 -58.5(6)
C3 N1 C2 N3 58.8(6)
C1 N1 C2 N3 -58.8(6)
C1 N1 C3 N4 58.8(6)
C2 N1 C3 N4 -58.7(6)
C5 N4 C3 N1 -59.5(6)
C6 N4 C3 N1 58.8(6)
C2 N3 C4 N2 -57.9(6)
C6 N3 C4 N2 59.6(6)
C1 N2 C4 N3 56.6(6)
C5 N2 C4 N3 -59.5(6)
C6 N4 C5 N2 -59.1(6)
C3 N4 C5 N2 58.3(6)
C1 N2 C5 N4 -57.4(6)
C4 N2 C5 N4 58.7(6)
C5 N4 C6 N3 58.5(7)
C3 N4 C6 N3 -59.5(7)
C4 N3 C6 N4 -58.4(7)
C2 N3 C6 N4 59.9(7)
C9 N5 C7 N6 -58.5(6)
C8 N5 C7 N6 60.1(6)
C10 N6 C7 N5 -58.5(6)
C11 N6 C7 N5 57.8(6)
C9 N5 C8 N7 58.8(6)
C7 N5 C8 N7 -60.0(6)
C10 N7 C8 N5 59.0(6)
C12 N7 C8 N5 -57.4(6)
C7 N5 C9 N8 58.3(6)
C8 N5 C9 N8 -59.3(6)
C11 N8 C9 N5 -58.7(6)
C12 N8 C9 N5 58.6(6)
C12 N7 C10 N6 58.7(6)
C8 N7 C10 N6 -57.8(6)
C7 N6 C10 N7 57.4(6)
C11 N6 C10 N7 -58.2(6)
C12 N8 C11 N6 -56.9(6)
C9 N8 C11 N6 59.6(6)
C7 N6 C11 N8 -59.2(6)
C10 N6 C11 N8 56.9(6)
C10 N7 C12 N8 -58.3(6)
C8 N7 C12 N8 58.3(6)
C11 N8 C12 N7 57.8(6)
C9 N8 C12 N7 -58.7(6)
C16 N10 C13 N9 -58.2(6)
C17 N10 C13 N9 57.5(6)
C14 N9 C13 N10 -59.1(6)
C15 N9 C13 N10 60.0(7)
C13 N9 C14 N11 59.0(6)
C15 N9 C14 N11 -58.6(6)
C17 N11 C14 N9 -59.7(6)
C18 N11 C14 N9 58.7(6)
C16 N12 C15 N9 59.6(6)
C18 N12 C15 N9 -58.0(6)
C14 N9 C15 N12 58.4(6)
C13 N9 C15 N12 -59.7(6)
C15 N12 C16 N10 -58.5(6)
C18 N12 C16 N10 58.7(6)
C13 N10 C16 N12 57.1(6)
C17 N10 C16 N12 -59.0(6)
C18 N11 C17 N10 -59.4(6)
C14 N11 C17 N10 58.5(6)
C13 N10 C17 N11 -57.1(6)
C16 N10 C17 N11 59.1(6)
C17 N11 C18 N12 58.4(7)
C14 N11 C18 N12 -60.0(7)
C16 N12 C18 N11 -57.7(7)
C15 N12 C18 N11 60.0(7)
C20 N13 C19 N14 -58.3(7)
C21 N13 C19 N14 60.0(6)
C22 N14 C19 N13 57.6(6)
C23 N14 C19 N13 -58.5(6)
C19 N13 C20 N15 58.0(7)
C21 N13 C20 N15 -59.7(6)
C22 N15 C20 N13 -58.1(6)
C24 N15 C20 N13 59.2(6)
C20 N13 C21 N16 59.1(6)
C19 N13 C21 N16 -59.5(6)
C23 N16 C21 N13 58.6(6)
C24 N16 C21 N13 -58.1(6)
C20 N15 C22 N14 58.8(6)
C24 N15 C22 N14 -58.2(6)
C19 N14 C22 N15 -58.3(6)
C23 N14 C22 N15 58.0(6)
C24 N16 C23 N14 59.5(6)
C21 N16 C23 N14 -57.5(6)
C22 N14 C23 N16 -58.9(6)
C19 N14 C23 N16 57.1(6)
C23 N16 C24 N15 -59.0(6)
C21 N16 C24 N15 58.6(6)
C22 N15 C24 N16 58.6(6)
C20 N15 C24 N16 -58.8(6)
O1 C25 C26 C27 -178.8(6)
C30 C25 C26 C27 3.4(10)
C25 C26 C27 C28 -1.7(9)
C26 C27 C28 C29 0.7(9)
C26 C27 C28 N17 177.9(5)
O3 N17 C28 C27 179.2(6)
O2 N17 C28 C27 -0.8(8)
O3 N17 C28 C29 -3.5(9)
O2 N17 C28 C29 176.5(6)
C27 C28 C29 C30 -1.3(9)
N17 C28 C29 C30 -178.5(5)
C28 C29 C30 C25 2.9(9)
O1 C25 C30 C29 178.2(6)
C26 C25 C30 C29 -4.1(10)
O4 C31 C32 C33 -177.3(6)
C36 C31 C32 C33 3.0(10)
C31 C32 C33 C34 -1.9(9)
C32 C33 C34 C35 0.6(9)
C32 C33 C34 N18 178.6(5)
O5 N18 C34 C33 1.4(8)
O6 N18 C34 C33 -176.8(6)
O5 N18 C34 C35 179.5(6)
O6 N18 C34 C35 1.2(8)
C33 C34 C35 C36 -0.4(9)
N18 C34 C35 C36 -178.4(5)
C34 C35 C36 C31 1.5(8)
O4 C31 C36 C35 177.5(5)
C32 C31 C36 C35 -2.8(9)
O7 C37 C38 C39 178.1(6)
C42 C37 C38 C39 -2.6(9)
C37 C38 C39 C40 1.8(9)
C38 C39 C40 C41 -0.6(9)
C38 C39 C40 N19 -178.1(5)
O8 N19 C40 C41 179.5(6)
O9 N19 C40 C41 -0.6(8)
O8 N19 C40 C39 -3.0(9)
O9 N19 C40 C39 176.9(6)
C39 C40 C41 C42 0.3(9)
N19 C40 C41 C42 177.8(5)
C40 C41 C42 C37 -1.2(9)
O7 C37 C42 C41 -178.3(6)
C38 C37 C42 C41 2.4(9)
O10 C43 C44 C45 177.3(6)
C48 C43 C44 C45 -1.9(9)
C43 C44 C45 C46 1.5(9)
C44 C45 C46 C47 -1.0(9)
C44 C45 C46 N20 -178.6(5)
O12 N20 C46 C47 2.1(9)
O11 N20 C46 C47 -176.2(6)
O12 N20 C46 C45 179.8(6)
O11 N20 C46 C45 1.4(8)
C45 C46 C47 C48 0.9(9)
N20 C46 C47 C48 178.5(5)
C46 C47 C48 C43 -1.3(9)
O10 C43 C48 C47 -177.4(6)
C44 C43 C48 C47 1.8(10)
O13 C49 C50 C51 179.3(5)
C54 C49 C50 C51 0.8(9)
C49 C50 C51 C52 1.9(9)
C50 C51 C52 C53 -2.4(9)
C50 C51 C52 N21 176.2(5)
O15 N21 C52 C53 10.0(8)
O14 N21 C52 C53 -168.5(5)
O15 N21 C52 C51 -168.6(6)
O14 N21 C52 C51 12.8(8)
C51 C52 C53 C54 0.1(9)
N21 C52 C53 C54 -178.5(5)
C52 C53 C54 C49 2.6(9)
O13 C49 C54 C53 178.4(5)
C50 C49 C54 C53 -3.1(9)
O16 C55 C56 C57 178.0(5)
C60 C55 C56 C57 -2.6(9)
C55 C56 C57 C58 1.5(9)
C56 C57 C58 C59 0.7(9)
C56 C57 C58 N22 -176.8(5)
O17 N22 C58 C57 6.9(8)
O18 N22 C58 C57 -171.7(5)
O17 N22 C58 C59 -170.8(6)
O18 N22 C58 C59 10.7(8)
C57 C58 C59 C60 -1.9(9)
N22 C58 C59 C60 175.7(5)
C58 C59 C60 C55 0.7(9)
O16 C55 C60 C59 -179.1(5)
C56 C55 C60 C59 1.5(9)
O19 C61 C62 C63 177.9(5)
C66 C61 C62 C63 -3.7(8)
C61 C62 C63 C64 3.2(9)
C62 C63 C64 C65 -0.8(9)
C62 C63 C64 N23 -177.9(5)
O20 N23 C64 C63 6.7(9)
O21 N23 C64 C63 -171.7(5)
O20 N23 C64 C65 -170.5(6)
O21 N23 C64 C65 11.1(8)
C63 C64 C65 C66 -1.2(9)
N23 C64 C65 C66 175.9(5)
C64 C65 C66 C61 0.8(9)
O19 C61 C66 C65 -179.9(5)
C62 C61 C66 C65 1.6(8)
O22 C67 C68 C69 -179.2(5)
C72 C67 C68 C69 0.5(9)
C67 C68 C69 C70 1.4(9)
C68 C69 C70 C71 -1.3(9)
C68 C69 C70 N24 175.3(5)
O24 N24 C70 C71 8.9(9)
O23 N24 C70 C71 -169.7(5)
O24 N24 C70 C69 -167.9(6)
O23 N24 C70 C69 13.5(8)
C69 C70 C71 C72 -0.7(9)
N24 C70 C71 C72 -177.3(5)
C70 C71 C72 C67 2.6(9)
O22 C67 C72 C71 177.1(6)
C68 C67 C72 C71 -2.6(9)
